data_4001225
loop_
_publ_author_name
'Hector, Andrew L.'
'Levason, William'
'Reid, Gillian'
'Reid, Stuart D.'
'Webster, Michael'

_publ_section_title
;
 Evaluation of Group 4 Metal Bis-cyclopentadienyl Complexes with
 Selenolate and Tellurolate Ligands for CVD of ME2Films (E = Se or Te)
;
_journal_issue 15
_journal_name_full 'Chemistry of Materials'
_journal_page_first 5100
_journal_paper_doi 10.1021/cm800802g
_journal_volume 20
_journal_year 2008
_chemical_absolute_configuration unk
_chemical_formula_moiety 'C12 H16 Se2 Ti'
_chemical_formula_sum 'C12 H16 Se2 Ti'
_chemical_formula_weight 366.07
_chemical_name_systematic
; 
 Bis(eta5-cyclopentadienyl)bis(methylselenolato)titanium(IV) 
;
_space_group_IT_number 92
_symmetry_cell_setting tetragonal
_symmetry_Int_Tables_number 92
_symmetry_space_group_name_Hall 'P 4abw 2nw'
_symmetry_space_group_name_H-M 'P 41 21 2'
_atom_sites_solution_hydrogens geom
_atom_sites_solution_primary direct
_atom_sites_solution_secondary difmap
_audit_creation_date 2007-07-23
_audit_creation_method 'SHELXL-97 + hand edit'
_audit_update_record '2007-07-25 corrected name'
_cell_angle_alpha 90.00
_cell_angle_beta 90.00
_cell_angle_gamma 90.00
_cell_formula_units_Z 4
_cell_length_a 9.3965(15)
_cell_length_b 9.3965(15)
_cell_length_c 14.412(2)
_cell_measurement_reflns_used 1526
_cell_measurement_temperature 120(2)
_cell_measurement_theta_max 27.48
_cell_measurement_theta_min 2.91
_cell_volume 1272.5(3)
_computing_structure_refinement 'SHELXL-97 (Sheldrick, 1997)'
_computing_structure_solution 'SHELXS-97 (Sheldrick, 1997)'
_diffrn_ambient_temperature 120(2)
_diffrn_measured_fraction_theta_full 0.998
_diffrn_measured_fraction_theta_max 0.998
_diffrn_measurement_device_type 'Bruker-Nonius 95mm CCD camera on \k-goniostat'
_diffrn_measurement_method '\f & \w scans'
_diffrn_radiation_monochromator '10cm confocal mirrors'
_diffrn_radiation_source 'Bruker-Nonius FR591 rotating anode'
_diffrn_radiation_type MoK\a
_diffrn_radiation_wavelength 0.71073
_diffrn_reflns_av_R_equivalents 0.0708
_diffrn_reflns_av_sigmaI/netI 0.0497
_diffrn_reflns_limit_h_max 12
_diffrn_reflns_limit_h_min -10
_diffrn_reflns_limit_k_max 11
_diffrn_reflns_limit_k_min -12
_diffrn_reflns_limit_l_max 16
_diffrn_reflns_limit_l_min -18
_diffrn_reflns_number 9731
_diffrn_reflns_theta_full 27.54
_diffrn_reflns_theta_max 27.54
_diffrn_reflns_theta_min 3.07
_diffrn_standards_decay_% 0
_diffrn_standards_number 0
_exptl_absorpt_coefficient_mu 6.359
_exptl_absorpt_correction_T_max 1.0000
_exptl_absorpt_correction_T_min 0.7877
_exptl_absorpt_correction_type multi-scan
_exptl_absorpt_process_details 'G.M. Sheldrick, (2003). SADABS. Version 2.10. Bruker AXS Inc.'
_exptl_crystal_colour green
_exptl_crystal_density_diffrn 1.911
_exptl_crystal_density_method 'not measured'
_exptl_crystal_description block
_exptl_crystal_F_000 712
_exptl_crystal_size_max 0.18
_exptl_crystal_size_mid 0.10
_exptl_crystal_size_min 0.07
_refine_diff_density_max 0.525
_refine_diff_density_min -0.693
_refine_diff_density_rms 0.127
_refine_ls_abs_structure_details 'Flack H D (1983), Acta Cryst. A39, 876-881'
_refine_ls_abs_structure_Flack 0.15(3)
_refine_ls_extinction_method none
_refine_ls_goodness_of_fit_ref 1.144
_refine_ls_hydrogen_treatment noref
_refine_ls_matrix_type full
_refine_ls_number_parameters 70
_refine_ls_number_reflns 1473
_refine_ls_number_restraints 0
_refine_ls_restrained_S_all 1.144
_refine_ls_R_factor_all 0.0533
_refine_ls_R_factor_gt 0.0423
_refine_ls_shift/su_max 0.000
_refine_ls_shift/su_mean 0.000
_refine_ls_structure_factor_coef Fsqd
_refine_ls_weighting_details 'w=1/[\s^2^(Fo^2^)+(0.0000P)^2^+4.5236P] where P=(Fo^2^+2Fc^2^)/3'
_refine_ls_weighting_scheme calc
_refine_ls_wR_factor_gt 0.0747
_refine_ls_wR_factor_ref 0.0790
_reflns_number_gt 1318
_reflns_number_total 1473
_reflns_threshold_expression I>2sigma(I)
_cod_data_source_file cm800802g-file002.cif
_cod_data_source_block 06sdr010
_cod_database_code 4001225

loop_
_symmetry_equiv_pos_as_xyz
'x, y, z'
'-x, -y, z+1/2'
'-y+1/2, x+1/2, z+1/4'
'y+1/2, -x+1/2, z+3/4'
'-x+1/2, y+1/2, -z+1/4'
'x+1/2, -y+1/2, -z+3/4'
'y, x, -z'
'-y, -x, -z+1/2'

loop_
_atom_site_label
_atom_site_type_symbol
_atom_site_fract_x
_atom_site_fract_y
_atom_site_fract_z
_atom_site_U_iso_or_equiv
_atom_site_adp_type
_atom_site_occupancy
_atom_site_symmetry_multiplicity
_atom_site_calc_flag
_atom_site_refinement_flags
Ti1 Ti 0.53667(10) 0.53667(10) 0.0000 0.0141(3) Uani 1 2 d S
Se1 Se 0.48590(5) 0.32487(6) 0.10353(3) 0.01887(15) Uani 1 1 d .
C1 C 0.3840(7) 0.7285(6) 0.0478(4) 0.0233(13) Uani 1 1 d .
H1 H 0.2915 0.7554 0.0182 0.028 Uiso 1 1 calc R
C2 C 0.5192(7) 0.7844(6) 0.0247(4) 0.0237(13) Uani 1 1 d .
H2 H 0.5382 0.8598 -0.0226 0.028 Uiso 1 1 calc R
C3 C 0.6194(6) 0.7311(6) 0.0900(4) 0.0239(13) Uani 1 1 d .
H3 H 0.7208 0.7622 0.0957 0.029 Uiso 1 1 calc R
C4 C 0.5486(6) 0.6421(6) 0.1509(3) 0.0197(11) Uani 1 1 d .
H4 H 0.5909 0.5969 0.2073 0.024 Uiso 1 1 calc R
C5 C 0.4010(6) 0.6376(6) 0.1252(4) 0.0222(13) Uani 1 1 d .
H5 H 0.3229 0.5894 0.1603 0.027 Uiso 1 1 calc R
C6 C 0.4842(7) 0.1551(6) 0.0246(4) 0.0292(14) Uani 1 1 d .
H6A H 0.4648 0.0709 0.0627 0.044 Uiso 1 1 calc R
H6B H 0.5770 0.1445 -0.0056 0.044 Uiso 1 1 calc R
H6C H 0.4100 0.1649 -0.0227 0.044 Uiso 1 1 calc R

loop_
_atom_site_aniso_label
_atom_site_aniso_U_11
_atom_site_aniso_U_22
_atom_site_aniso_U_33
_atom_site_aniso_U_23
_atom_site_aniso_U_13
_atom_site_aniso_U_12
Ti1 0.0147(4) 0.0147(4) 0.0127(5) 0.0004(4) -0.0004(4) 0.0005(5)
Se1 0.0214(3) 0.0173(3) 0.0178(2) 0.0027(2) 0.0037(2) 0.0013(2)
C1 0.029(3) 0.020(3) 0.021(3) -0.005(2) 0.001(2) 0.009(2)
C2 0.037(3) 0.013(3) 0.022(3) -0.005(2) 0.002(3) -0.002(3)
C3 0.026(3) 0.026(3) 0.019(3) -0.011(2) 0.000(2) -0.005(2)
C4 0.023(3) 0.025(3) 0.011(2) -0.005(2) -0.002(2) 0.001(2)
C5 0.025(3) 0.024(3) 0.018(3) -0.005(2) 0.003(2) 0.004(2)
C6 0.033(3) 0.024(3) 0.031(3) -0.008(3) 0.008(3) 0.000(3)

loop_
_atom_type_symbol
_atom_type_description
_atom_type_scat_dispersion_real
_atom_type_scat_dispersion_imag
_atom_type_scat_source
C C 0.0033 0.0016 'International Tables Vol C Tables 4.2.6.8 and 6.1.1.4'
H H 0.0000 0.0000 'International Tables Vol C Tables 4.2.6.8 and 6.1.1.4'
Ti Ti 0.2776 0.4457 'International Tables Vol C Tables 4.2.6.8 and 6.1.1.4'
Se Se -0.0929 2.2259 'International Tables Vol C Tables 4.2.6.8 and 6.1.1.4'

loop_
_geom_angle_atom_site_label_1
_geom_angle_atom_site_label_2
_geom_angle_atom_site_label_3
_geom_angle
_geom_angle_site_symmetry_1
_geom_angle_site_symmetry_3
C2 Ti1 C2 99.2(3) . 7
C2 Ti1 C3 35.0(2) . .
C2 Ti1 C3 79.2(2) 7 .
C2 Ti1 C3 79.2(2) . 7
C2 Ti1 C3 35.0(2) 7 7
C3 Ti1 C3 78.1(3) . 7
C2 Ti1 C4 57.16(19) . .
C2 Ti1 C4 96.89(19) 7 .
C3 Ti1 C4 33.76(19) . .
C3 Ti1 C4 109.0(2) 7 .
C2 Ti1 C4 96.89(19) . 7
C2 Ti1 C4 57.16(19) 7 7
C3 Ti1 C4 109.0(2) . 7
C3 Ti1 C4 33.76(19) 7 7
C4 Ti1 C4 142.0(3) . 7
C2 Ti1 C5 131.6(2) . 7
C2 Ti1 C5 57.4(2) 7 7
C3 Ti1 C5 133.6(2) . 7
C3 Ti1 C5 57.3(2) 7 7
C4 Ti1 C5 152.05(19) . 7
C4 Ti1 C5 34.85(18) 7 7
C2 Ti1 C5 57.4(2) . .
C2 Ti1 C5 131.6(2) 7 .
C3 Ti1 C5 57.3(2) . .
C3 Ti1 C5 133.6(2) 7 .
C4 Ti1 C5 34.85(18) . .
C4 Ti1 C5 152.05(19) 7 .
C5 Ti1 C5 169.0(3) 7 .
C2 Ti1 C1 133.1(2) . 7
C2 Ti1 C1 34.5(2) 7 7
C3 Ti1 C1 111.7(2) . 7
C3 Ti1 C1 57.4(2) 7 7
C4 Ti1 C1 118.19(19) . 7
C4 Ti1 C1 57.13(19) 7 7
C5 Ti1 C1 34.21(18) 7 7
C5 Ti1 C1 147.97(19) . 7
C2 Ti1 C1 34.5(2) . .
C2 Ti1 C1 133.1(2) 7 .
C3 Ti1 C1 57.4(2) . .
C3 Ti1 C1 111.7(2) 7 .
C4 Ti1 C1 57.13(19) . .
C4 Ti1 C1 118.19(19) 7 .
C5 Ti1 C1 147.97(19) 7 .
C5 Ti1 C1 34.21(18) . .
C1 Ti1 C1 167.6(3) 7 .
C2 Ti1 Se1 102.72(15) . 7
C2 Ti1 Se1 132.29(14) 7 7
C3 Ti1 Se1 136.46(15) . 7
C3 Ti1 Se1 110.18(15) 7 7
C4 Ti1 Se1 130.56(13) . 7
C4 Ti1 Se1 78.38(13) 7 7
C5 Ti1 Se1 76.58(14) 7 7
C5 Ti1 Se1 95.71(14) . 7
C1 Ti1 Se1 107.94(14) 7 7
C1 Ti1 Se1 80.85(15) . 7
C2 Ti1 Se1 132.29(14) . .
C2 Ti1 Se1 102.72(15) 7 .
C3 Ti1 Se1 110.18(15) . .
C3 Ti1 Se1 136.46(15) 7 .
C4 Ti1 Se1 78.38(13) . .
C4 Ti1 Se1 130.56(13) 7 .
C5 Ti1 Se1 95.71(14) 7 .
C5 Ti1 Se1 76.58(14) . .
C1 Ti1 Se1 80.85(15) 7 .
C1 Ti1 Se1 107.94(14) . .
Se1 Ti1 Se1 92.93(5) 7 .
C6 Se1 Ti1 107.41(18) . .
C5 C1 C2 107.9(5) . .
C5 C1 Ti1 72.9(3) . .
C2 C1 Ti1 71.1(3) . .
C5 C1 H1 125.9 . .
C2 C1 H1 125.9 . .
Ti1 C1 H1 125.9 . .
C1 C2 C3 108.0(5) . .
C1 C2 Ti1 74.4(3) . .
C3 C2 Ti1 72.9(3) . .
C1 C2 H2 125.7 . .
C3 C2 H2 125.7 . .
Ti1 C2 H2 125.7 . .
C4 C3 C2 108.3(5) . .
C4 C3 Ti1 74.0(3) . .
C2 C3 Ti1 72.1(3) . .
C4 C3 H3 125.6 . .
C2 C3 H3 125.6 . .
Ti1 C3 H3 125.6 . .
C3 C4 C5 108.6(5) . .
C3 C4 Ti1 72.3(3) . .
C5 C4 Ti1 73.0(3) . .
C3 C4 H4 125.6 . .
C5 C4 H4 125.6 . .
Ti1 C4 H4 125.6 . .
C1 C5 C4 107.2(5) . .
C1 C5 Ti1 72.9(3) . .
C4 C5 Ti1 72.2(3) . .
C1 C5 H5 126.2 . .
C4 C5 H5 126.2 . .
Ti1 C5 H5 126.2 . .
Se1 C6 H6A 109.5 . .
Se1 C6 H6B 109.5 . .
H6A C6 H6B 109.5 . .
Se1 C6 H6C 109.5 . .
H6A C6 H6C 109.5 . .
H6B C6 H6C 109.5 . .

loop_
_geom_bond_atom_site_label_1
_geom_bond_atom_site_label_2
_geom_bond_distance
_geom_bond_site_symmetry_2
Ti1 C2 2.361(5) .
Ti1 C2 2.361(5) 7
Ti1 C3 2.371(6) .
Ti1 C3 2.371(6) 7
Ti1 C4 2.393(5) .
Ti1 C4 2.393(5) 7
Ti1 C5 2.404(5) 7
Ti1 C5 2.404(5) .
Ti1 C1 2.404(5) 7
Ti1 C1 2.404(5) .
Ti1 Se1 2.5327(11) 7
Ti1 Se1 2.5327(11) .
Se1 C6 1.960(6) .
C1 C5 1.414(8) .
C1 C2 1.415(9) .
C1 H1 1.0000 .
C2 C3 1.422(8) .
C2 H2 1.0000 .
C3 C4 1.384(8) .
C3 H3 1.0000 .
C4 C5 1.436(7) .
C4 H4 1.0000 .
C5 H5 1.0000 .
C6 H6A 0.9800 .
C6 H6B 0.9800 .
C6 H6C 0.9800 .
